data_7121229
loop_
_publ_author_name
'Borisova, Kseniya K.'
'Nikitina, Eugeniya V.'
'Novikov, Roman A.'
'Khrustalev, Victor N.'
'Dorovatovskii, Pavel V.'
'Zubavichus, Yan V.'
'Kuznetsov, Maxim L.'
'Zaytsev, Vladimir P.'
'Varlamov, Alexey V.'
'Zubkov, Fedor I.'

_publ_section_title
;
 Diels-Alder reactions between hexafluoro-2-butyne and bis-furyl dienes:
 kinetic versus thermodynamic control.
;
_journal_issue 23
_journal_name_full 'Chemical communications (Cambridge, England)'
_journal_page_first 2850
_journal_page_last 2853
_journal_paper_doi 10.1039/c7cc09466c
_journal_volume 54
_journal_year 2018
_chemical_formula_moiety 'C14 H10 F6 O2 S'
_chemical_formula_sum 'C14 H10 F6 O2 S'
_chemical_formula_weight 356.28
_space_group_crystal_system triclinic
_space_group_IT_number 2
_space_group_name_Hall '-P 1'
_space_group_name_H-M_alt 'P -1'
_symmetry_space_group_name_Hall '-P 1'
_symmetry_space_group_name_H-M 'P -1'
_atom_sites_solution_hydrogens geom
_atom_sites_solution_primary difmap
_atom_sites_solution_secondary difmap
_audit_creation_method SHELXL-2014/6
_audit_update_record
;
2017-08-22 deposited with the CCDC.
2018-01-24 downloaded from the CCDC.
;
_cell_angle_alpha 97.81(3)
_cell_angle_beta 98.93(3)
_cell_angle_gamma 102.32(3)
_cell_formula_units_Z 2
_cell_length_a 5.3500(11)
_cell_length_b 9.6550(19)
_cell_length_c 13.985(3)
_cell_measurement_reflns_used 600
_cell_measurement_temperature 100(2)
_cell_measurement_theta_max 33.0
_cell_measurement_theta_min 3.3
_cell_volume 686.4(3)
_computing_cell_refinement iMosflm
_computing_data_collection Automar
_computing_data_reduction iMosflm
_computing_molecular_graphics 'Bruker SHELXTL'
_computing_publication_material 'Bruker SHELXTL'
_computing_structure_refinement 'SHELXL-2014/6 (Sheldrick, 2014)'
_computing_structure_solution 'SHELXS-97 (Sheldrick 2008)'
_diffrn_ambient_temperature 100(2)
_diffrn_measured_fraction_theta_full 0.976
_diffrn_measured_fraction_theta_max 0.925
_diffrn_measurement_device_type 'MAR CCD'
_diffrn_measurement_method '/f scan'
_diffrn_radiation_type synchrotron
_diffrn_radiation_wavelength 0.96990
_diffrn_reflns_av_R_equivalents 0.1246
_diffrn_reflns_av_unetI/netI 0.1176
_diffrn_reflns_Laue_measured_fraction_full 0.976
_diffrn_reflns_Laue_measured_fraction_max 0.925
_diffrn_reflns_limit_h_max 6
_diffrn_reflns_limit_h_min -6
_diffrn_reflns_limit_k_max 12
_diffrn_reflns_limit_k_min -11
_diffrn_reflns_limit_l_max 17
_diffrn_reflns_limit_l_min -17
_diffrn_reflns_number 13089
_diffrn_reflns_point_group_measured_fraction_full 0.976
_diffrn_reflns_point_group_measured_fraction_max 0.925
_diffrn_reflns_theta_full 35.587
_diffrn_reflns_theta_max 38.490
_diffrn_reflns_theta_min 3.316
_exptl_absorpt_coefficient_mu 0.731
_exptl_absorpt_correction_T_max 0.850
_exptl_absorpt_correction_T_min 0.800
_exptl_absorpt_correction_type multi-scan
_exptl_absorpt_process_details 'Scala (Evans, 2005)'
_exptl_crystal_colour colourless
_exptl_crystal_density_diffrn 1.724
_exptl_crystal_description prism
_exptl_crystal_F_000 360
_exptl_crystal_size_max 0.30
_exptl_crystal_size_mid 0.20
_exptl_crystal_size_min 0.20
_refine_diff_density_max 0.539
_refine_diff_density_min -0.488
_refine_diff_density_rms 0.110
_refine_ls_extinction_coef 0.115(8)
_refine_ls_extinction_expression Fc^*^=kFc[1+0.001xFc^2^\l^3^/sin(2\q)]^-1/4^
_refine_ls_extinction_method SHELXL
_refine_ls_goodness_of_fit_ref 1.003
_refine_ls_hydrogen_treatment constr
_refine_ls_matrix_type full
_refine_ls_number_parameters 209
_refine_ls_number_reflns 2813
_refine_ls_number_restraints 0
_refine_ls_restrained_S_all 1.003
_refine_ls_R_factor_all 0.0810
_refine_ls_R_factor_gt 0.0710
_refine_ls_shift/su_max 0.000
_refine_ls_shift/su_mean 0.000
_refine_ls_structure_factor_coef Fsqd
_refine_ls_weighting_details 'w=1/[\s^2^(Fo^2^)+(0.0406P)^2^+1.4P] where P=(Fo^2^+2Fc^2^)/3'
_refine_ls_weighting_scheme calc
_refine_ls_wR_factor_gt 0.1736
_refine_ls_wR_factor_ref 0.1835
_reflns_Friedel_coverage 0.000
_reflns_number_gt 2348
_reflns_number_total 2813
_reflns_threshold_expression 'I > 2\s(I)'
_cod_data_source_file c7cc09466c2.cif
_cod_data_source_block 6
_cod_depositor_comments 'Adding full bibliography for 7121226--7121231.cif.'
_cod_database_code 7121229
_shelx_space_group_comment
;
The symmetry employed for this shelxl refinement is uniquely defined
by the following loop, which should always be used as a source of
symmetry information in preference to the above space-group names.
They are only intended as comments.
;
_shelx_estimated_absorpt_t_min 0.810
_shelx_estimated_absorpt_t_max 0.867
_shelxl_version_number 2014/6

loop_
_space_group_symop_operation_xyz
'x, y, z'
'-x, -y, -z'

loop_
_atom_site_label
_atom_site_type_symbol
_atom_site_fract_x
_atom_site_fract_y
_atom_site_fract_z
_atom_site_U_iso_or_equiv
_atom_site_adp_type
_atom_site_occupancy
_atom_site_site_symmetry_order
_atom_site_calc_flag
_atom_site_refinement_flags_posn
_atom_site_refinement_flags_adp
F1 F 0.8812(4) 0.4895(2) 0.23946(16) 0.0346(5) Uani 1 1 d . .
F2 F 0.5265(5) 0.3766(2) 0.27520(18) 0.0395(6) Uani 1 1 d . .
F3 F 0.8538(5) 0.4800(3) 0.39135(16) 0.0463(7) Uani 1 1 d . .
F4 F 0.6853(5) 0.6326(2) 0.53439(15) 0.0421(6) Uani 1 1 d . .
F5 F 0.6745(5) 0.8559(3) 0.54593(15) 0.0443(7) Uani 1 1 d . .
F6 F 1.0105(4) 0.7876(3) 0.50887(15) 0.0395(6) Uani 1 1 d . .
O1 O 0.3337(4) 0.7581(2) 0.25748(16) 0.0219(5) Uani 1 1 d . .
O2 O 0.4983(5) 0.9719(2) 0.15292(17) 0.0257(6) Uani 1 1 d . .
C1 C 0.5559(7) 0.7926(4) 0.0207(2) 0.0269(7) Uani 1 1 d . .
H1A H 0.6837 0.7399 0.0000 0.032 Uiso 1 1 calc R U
H1B H 0.5178 0.8527 -0.0292 0.032 Uiso 1 1 calc R U
S2 S 0.25680(16) 0.66328(9) 0.02503(6) 0.0264(3) Uani 1 1 d . .
C3 C 0.3835(7) 0.5775(3) 0.1242(2) 0.0241(7) Uani 1 1 d . .
H3A H 0.2387 0.5051 0.1382 0.029 Uiso 1 1 calc R U
H3B H 0.5122 0.5263 0.1024 0.029 Uiso 1 1 calc R U
C3A C 0.5116(6) 0.6841(3) 0.2175(2) 0.0203(7) Uani 1 1 d . .
C4 C 0.6241(6) 0.6283(3) 0.3100(2) 0.0217(7) Uani 1 1 d . .
C5 C 0.6264(7) 0.7289(3) 0.3866(2) 0.0231(7) Uani 1 1 d . .
C6 C 0.5145(7) 0.8449(3) 0.3416(2) 0.0236(7) Uani 1 1 d . .
H6 H 0.4384 0.9063 0.3869 0.028 Uiso 1 1 calc R U
C6A C 0.7378(7) 0.9282(3) 0.2966(2) 0.0229(7) Uani 1 1 d . .
H6A H 0.9084 0.9586 0.3437 0.028 Uiso 1 1 calc R U
C7 C 0.6747(7) 1.0517(4) 0.2423(3) 0.0284(8) Uani 1 1 d . .
H7 H 0.6083 1.1258 0.2814 0.034 Uiso 1 1 calc R U
C8 C 0.9190(8) 1.1093(4) 0.2028(3) 0.0338(8) Uani 1 1 d . .
H8 H 1.0442 1.1980 0.2270 0.041 Uiso 1 1 calc R U
C9 C 0.9205(7) 1.0093(4) 0.1270(3) 0.0298(8) Uani 1 1 d . .
H9 H 1.0477 1.0118 0.0864 0.036 Uiso 1 1 calc R U
C9A C 0.6753(7) 0.8897(3) 0.1191(2) 0.0233(7) Uani 1 1 d . .
C9B C 0.7384(6) 0.8115(3) 0.2073(2) 0.0213(7) Uani 1 1 d . .
H9B H 0.9092 0.7842 0.2106 0.026 Uiso 1 1 calc R U
C10 C 0.7252(7) 0.4954(3) 0.3053(2) 0.0259(7) Uani 1 1 d . .
C11 C 0.7474(8) 0.7477(4) 0.4934(2) 0.0298(8) Uani 1 1 d . .

loop_
_atom_site_aniso_label
_atom_site_aniso_U_11
_atom_site_aniso_U_22
_atom_site_aniso_U_33
_atom_site_aniso_U_23
_atom_site_aniso_U_13
_atom_site_aniso_U_12
F1 0.0377(13) 0.0283(11) 0.0479(13) 0.0136(9) 0.0201(10) 0.0172(9)
F2 0.0398(14) 0.0163(10) 0.0628(15) 0.0092(9) 0.0146(11) 0.0025(9)
F3 0.0690(18) 0.0436(13) 0.0325(11) 0.0096(10) -0.0041(11) 0.0346(13)
F4 0.0582(16) 0.0359(12) 0.0290(11) 0.0135(9) 0.0025(10) 0.0038(11)
F5 0.0622(17) 0.0441(13) 0.0254(11) -0.0064(9) -0.0015(10) 0.0247(12)
F6 0.0295(13) 0.0525(14) 0.0305(11) 0.0068(10) -0.0053(9) 0.0051(10)
O1 0.0194(12) 0.0210(11) 0.0241(11) 0.0006(8) 0.0019(9) 0.0063(9)
O2 0.0248(13) 0.0222(12) 0.0315(12) 0.0062(9) 0.0020(10) 0.0103(10)
C1 0.0285(18) 0.0291(17) 0.0250(15) 0.0089(13) 0.0057(13) 0.0078(14)
S2 0.0241(5) 0.0294(5) 0.0237(4) 0.0043(3) -0.0002(3) 0.0056(4)
C3 0.0254(18) 0.0203(15) 0.0250(15) 0.0013(12) 0.0036(13) 0.0047(13)
C3A 0.0189(16) 0.0187(15) 0.0238(15) 0.0029(11) 0.0034(12) 0.0067(12)
C4 0.0216(17) 0.0176(15) 0.0256(15) 0.0044(11) 0.0033(12) 0.0043(13)
C5 0.0229(17) 0.0210(15) 0.0237(15) 0.0038(12) 0.0017(12) 0.0036(13)
C6 0.0258(17) 0.0197(15) 0.0223(14) -0.0005(11) -0.0019(13) 0.0064(13)
C6A 0.0221(17) 0.0170(15) 0.0279(15) 0.0027(12) -0.0003(13) 0.0052(13)
C7 0.0295(19) 0.0188(16) 0.0343(17) 0.0034(13) -0.0014(14) 0.0066(14)
C8 0.032(2) 0.0225(17) 0.044(2) 0.0123(15) 0.0009(16) 0.0011(15)
C9 0.0236(18) 0.0286(18) 0.0378(18) 0.0137(14) 0.0014(14) 0.0055(14)
C9A 0.0221(17) 0.0221(15) 0.0293(16) 0.0088(12) 0.0041(13) 0.0109(13)
C9B 0.0188(16) 0.0194(15) 0.0257(15) 0.0052(12) 0.0011(12) 0.0064(13)
C10 0.0323(19) 0.0226(16) 0.0248(15) 0.0074(12) 0.0057(13) 0.0083(14)
C11 0.037(2) 0.0256(17) 0.0258(16) 0.0037(13) 0.0024(14) 0.0079(15)

loop_
_atom_type_symbol
_atom_type_description
_atom_type_scat_dispersion_real
_atom_type_scat_dispersion_imag
_atom_type_scat_source
C C 0.0070 0.0030 'International Tables Vol C Tables 4.2.6.8 and 6.1.1.4'
H H 0.0000 0.0000 'International Tables Vol C Tables 4.2.6.8 and 6.1.1.4'
O O 0.0210 0.0120 'International Tables Vol C Tables 4.2.6.8 and 6.1.1.4'
F F 0.0330 0.0200 'International Tables Vol C Tables 4.2.6.8 and 6.1.1.4'
S S 0.1970 0.2290 'International Tables Vol C Tables 4.2.6.8 and 6.1.1.4'

loop_
_geom_angle_atom_site_label_1
_geom_angle_atom_site_label_2
_geom_angle_atom_site_label_3
_geom_angle
C6 O1 C3A 97.5(2)
C9A O2 C7 96.4(2)
C9A C1 S2 112.5(2)
C9A C1 H1A 109.1
S2 C1 H1A 109.1
C9A C1 H1B 109.1
S2 C1 H1B 109.1
H1A C1 H1B 107.8
C1 S2 C3 98.85(16)
C3A C3 S2 112.6(2)
C3A C3 H3A 109.1
S2 C3 H3A 109.1
C3A C3 H3B 109.1
S2 C3 H3B 109.1
H3A C3 H3B 107.8
O1 C3A C3 112.8(3)
O1 C3A C4 99.8(2)
C3 C3A C4 119.3(3)
O1 C3A C9B 102.7(2)
C3 C3A C9B 115.9(3)
C4 C3A C9B 104.0(2)
C5 C4 C10 131.0(3)
C5 C4 C3A 105.4(3)
C10 C4 C3A 123.4(3)
C4 C5 C11 130.7(3)
C4 C5 C6 105.4(3)
C11 C5 C6 123.2(3)
O1 C6 C5 100.7(2)
O1 C6 C6A 103.7(2)
C5 C6 C6A 105.0(3)
O1 C6 H6 115.2
C5 C6 H6 115.2
C6A C6 H6 115.2
C6 C6A C9B 100.4(2)
C6 C6A C7 116.3(3)
C9B C6A C7 100.8(2)
C6 C6A H6A 112.7
C9B C6A H6A 112.7
C7 C6A H6A 112.7
O2 C7 C8 101.4(3)
O2 C7 C6A 102.2(2)
C8 C7 C6A 105.1(3)
O2 C7 H7 115.4
C8 C7 H7 115.4
C6A C7 H7 115.4
C9 C8 C7 105.7(3)
C9 C8 H8 127.2
C7 C8 H8 127.2
C8 C9 C9A 105.8(3)
C8 C9 H9 127.1
C9A C9 H9 127.1
O2 C9A C1 111.8(3)
O2 C9A C9 101.1(3)
C1 C9A C9 119.2(3)
O2 C9A C9B 102.1(2)
C1 C9A C9B 115.8(3)
C9 C9A C9B 104.6(3)
C9A C9B C6A 101.4(2)
C9A C9B C3A 114.9(3)
C6A C9B C3A 101.5(2)
C9A C9B H9B 112.6
C6A C9B H9B 112.6
C3A C9B H9B 112.6
F3 C10 F1 108.2(3)
F3 C10 F2 106.4(3)
F1 C10 F2 105.6(3)
F3 C10 C4 113.8(3)
F1 C10 C4 111.9(3)
F2 C10 C4 110.5(3)
F4 C11 F6 107.0(3)
F4 C11 F5 107.1(3)
F6 C11 F5 105.4(3)
F4 C11 C5 114.9(3)
F6 C11 C5 112.1(3)
F5 C11 C5 109.8(3)

loop_
_geom_bond_atom_site_label_1
_geom_bond_atom_site_label_2
_geom_bond_distance
F1 C10 1.338(4)
F2 C10 1.353(4)
F3 C10 1.334(4)
F4 C11 1.322(4)
F5 C11 1.356(4)
F6 C11 1.352(5)
O1 C6 1.433(4)
O1 C3A 1.441(4)
O2 C9A 1.452(4)
O2 C7 1.452(4)
C1 C9A 1.517(5)
C1 S2 1.822(4)
C1 H1A 0.9900
C1 H1B 0.9900
S2 C3 1.824(3)
C3 C3A 1.513(4)
C3 H3A 0.9900
C3 H3B 0.9900
C3A C4 1.553(4)
C3A C9B 1.572(4)
C4 C5 1.341(4)
C4 C10 1.493(4)
C5 C11 1.503(5)
C5 C6 1.539(4)
C6 C6A 1.559(5)
C6 H6 1.0000
C6A C9B 1.565(4)
C6A C7 1.565(5)
C6A H6A 1.0000
C7 C8 1.523(5)
C7 H7 1.0000
C8 C9 1.336(5)
C8 H8 0.9500
C9 C9A 1.530(5)
C9 H9 0.9500
C9A C9B 1.561(4)
C9B H9B 1.0000

loop_
_geom_torsion_atom_site_label_1
_geom_torsion_atom_site_label_2
_geom_torsion_atom_site_label_3
_geom_torsion_atom_site_label_4
_geom_torsion
C9A C1 S2 C3 -56.3(3)
C1 S2 C3 C3A 56.1(3)
C6 O1 C3A C3 179.6(2)
C6 O1 C3A C4 52.0(3)
C6 O1 C3A C9B -55.0(3)
S2 C3 C3A O1 62.0(3)
S2 C3 C3A C4 178.6(2)
S2 C3 C3A C9B -56.0(3)
O1 C3A C4 C5 -32.8(3)
C3 C3A C4 C5 -156.1(3)
C9B C3A C4 C5 73.0(3)
O1 C3A C4 C10 152.0(3)
C3 C3A C4 C10 28.8(5)
C9B C3A C4 C10 -102.1(3)
C10 C4 C5 C11 4.6(6)
C3A C4 C5 C11 -170.0(3)
C10 C4 C5 C6 175.0(3)
C3A C4 C5 C6 0.4(3)
C3A O1 C6 C5 -52.2(3)
C3A O1 C6 C6A 56.3(3)
C4 C5 C6 O1 32.4(3)
C11 C5 C6 O1 -156.2(3)
C4 C5 C6 C6A -75.0(3)
C11 C5 C6 C6A 96.3(4)
O1 C6 C6A C9B -34.6(3)
C5 C6 C6A C9B 70.7(3)
O1 C6 C6A C7 73.0(3)
C5 C6 C6A C7 178.3(3)
C9A O2 C7 C8 50.6(3)
C9A O2 C7 C6A -57.8(3)
C6 C6A C7 O2 -72.3(3)
C9B C6A C7 O2 35.1(3)
C6 C6A C7 C8 -177.8(3)
C9B C6A C7 C8 -70.4(3)
O2 C7 C8 C9 -32.6(3)
C6A C7 C8 C9 73.5(3)
C7 C8 C9 C9A 0.4(4)
C7 O2 C9A C1 -178.0(3)
C7 O2 C9A C9 -50.2(3)
C7 O2 C9A C9B 57.6(3)
S2 C1 C9A O2 -59.7(3)
S2 C1 C9A C9 -177.1(2)
S2 C1 C9A C9B 56.7(3)
C8 C9 C9A O2 31.9(3)
C8 C9 C9A C1 154.8(3)
C8 C9 C9A C9B -73.8(3)
O2 C9A C9B C6A -34.9(3)
C1 C9A C9B C6A -156.6(3)
C9 C9A C9B C6A 70.1(3)
O2 C9A C9B C3A 73.6(3)
C1 C9A C9B C3A -48.0(4)
C9 C9A C9B C3A 178.7(3)
C6 C6A C9B C9A 119.4(3)
C7 C6A C9B C9A -0.1(3)
C6 C6A C9B C3A 0.8(3)
C7 C6A C9B C3A -118.8(3)
O1 C3A C9B C9A -75.7(3)
C3 C3A C9B C9A 47.7(4)
C4 C3A C9B C9A -179.3(2)
O1 C3A C9B C6A 32.8(3)
C3 C3A C9B C6A 156.2(3)
C4 C3A C9B C6A -70.9(3)
C5 C4 C10 F3 -4.8(5)
C3A C4 C10 F3 168.9(3)
C5 C4 C10 F1 -127.9(4)
C3A C4 C10 F1 45.9(4)
C5 C4 C10 F2 114.8(4)
C3A C4 C10 F2 -71.5(4)
C4 C5 C11 F4 -52.3(5)
C6 C5 C11 F4 138.7(3)
C4 C5 C11 F6 70.1(5)
C6 C5 C11 F6 -98.9(4)
C4 C5 C11 F5 -173.1(3)
C6 C5 C11 F5 17.9(5)
